data_4506828
loop_
_publ_author_name
'Wu, Hong-Yue'
'Yang, Weiting'
'Sun, Zhong-Ming'

_publ_section_title
;
 Tailor-Made Zinc Uranyl Diphosphonates from Layered to Framework
 Structures
;
_journal_issue 9
_journal_name_full 'Crystal Growth &amp; Design'
_journal_page_first 4669
_journal_paper_doi 10.1021/cg300903w
_journal_volume 12
_journal_year 2012
_chemical_formula_sum 'C11 H17 N2 O24 P4 U2 Zn0.5'
_chemical_formula_weight 1193.89
_chemical_name_systematic
; 
 ? 
;
_space_group_IT_number 14
_symmetry_cell_setting monoclinic
_symmetry_space_group_name_Hall '-P 2ybc'
_symmetry_space_group_name_H-M 'P 1 21/c 1'
_atom_sites_solution_hydrogens geom
_atom_sites_solution_primary direct
_atom_sites_solution_secondary difmap
_audit_creation_method SHELXL-97
_cell_angle_alpha 90.00
_cell_angle_beta 90.2900(10)
_cell_angle_gamma 90.00
_cell_formula_units_Z 4
_cell_length_a 9.7111(5)
_cell_length_b 16.7387(8)
_cell_length_c 18.0226(8)
_cell_measurement_temperature 273(2)
_cell_volume 2929.6(2)
_computing_cell_refinement 'Bruker SMART'
_computing_data_collection 'Bruker SMART'
_computing_data_reduction 'Bruker SAINT'
_computing_molecular_graphics 'Bruker SHELXTL'
_computing_publication_material 'Bruker SHELXTL'
_computing_structure_refinement 'SHELXL-97 (Sheldrick, 1997)'
_computing_structure_solution 'SHELXS-97 (Sheldrick, 1990)'
_diffrn_ambient_temperature 273(2)
_diffrn_measured_fraction_theta_full 0.999
_diffrn_measured_fraction_theta_max 0.999
_diffrn_measurement_device_type 'CCD area detector'
_diffrn_measurement_method 'phi and omega scans'
_diffrn_radiation_monochromator graphite
_diffrn_radiation_source 'fine-focus sealed tube'
_diffrn_radiation_type MoK\a
_diffrn_radiation_wavelength 0.71073
_diffrn_reflns_av_R_equivalents 0.0440
_diffrn_reflns_av_sigmaI/netI 0.0515
_diffrn_reflns_limit_h_max 12
_diffrn_reflns_limit_h_min -10
_diffrn_reflns_limit_k_max 19
_diffrn_reflns_limit_k_min -20
_diffrn_reflns_limit_l_max 22
_diffrn_reflns_limit_l_min -22
_diffrn_reflns_number 16068
_diffrn_reflns_theta_full 26.08
_diffrn_reflns_theta_max 26.08
_diffrn_reflns_theta_min 2.10
_exptl_absorpt_coefficient_mu 11.760
_exptl_absorpt_correction_T_max 0.47
_exptl_absorpt_correction_T_min 0.23
_exptl_absorpt_correction_type multi-scan
_exptl_absorpt_process_details sadabs
_exptl_crystal_density_diffrn 2.707
_exptl_crystal_density_method 'not measured'
_exptl_crystal_F_000 2192
_exptl_crystal_size_max 0.18
_exptl_crystal_size_mid 0.15
_exptl_crystal_size_min 0.08
_refine_diff_density_max 1.546
_refine_diff_density_min -2.165
_refine_diff_density_rms 0.222
_refine_ls_extinction_method none
_refine_ls_goodness_of_fit_ref 1.078
_refine_ls_hydrogen_treatment constr
_refine_ls_matrix_type full
_refine_ls_number_parameters 400
_refine_ls_number_reflns 5799
_refine_ls_number_restraints 0
_refine_ls_restrained_S_all 1.078
_refine_ls_R_factor_all 0.0512
_refine_ls_R_factor_gt 0.0401
_refine_ls_shift/su_max 0.001
_refine_ls_shift/su_mean 0.000
_refine_ls_structure_factor_coef Fsqd
_refine_ls_weighting_details 'calc w=1/[\s^2^(Fo^2^)+(0.0106P)^2^+45.4989P] where P=(Fo^2^+2Fc^2^)/3'
_refine_ls_weighting_scheme calc
_refine_ls_wR_factor_gt 0.0802
_refine_ls_wR_factor_ref 0.0836
_reflns_number_gt 4795
_reflns_number_total 5799
_reflns_threshold_expression >2sigma(I)
_cod_data_source_file cg300903w_si_001.cif
_cod_data_source_block ZnUP-3
_cod_depositor_comments
;
The following automatic conversions were performed:

'_symmetry_cell_setting' value 'Monoclinic' changed to 'monoclinic'
according to /home/saulius/struct/CIF-dictionaries/cif_core.dic
dictionary named 'cif_core.dic' version 2.4.2 from 2011-04-26.

Automatic conversion script
Id: cif_fix_values 1891 2012-01-12 08:04:46Z andrius 
;
_cod_original_sg_symbol_H-M P2(1)/c
_cod_original_formula_sum 'C11 H17 N2 O24 P4 U2 Zn0.50'
_cod_database_code 4506828

loop_
_symmetry_equiv_pos_as_xyz
'x, y, z'
'-x, y+1/2, -z+1/2'
'-x, -y, -z'
'x, -y-1/2, z-1/2'

loop_
_atom_site_label
_atom_site_type_symbol
_atom_site_fract_x
_atom_site_fract_y
_atom_site_fract_z
_atom_site_U_iso_or_equiv
_atom_site_adp_type
_atom_site_occupancy
_atom_site_symmetry_multiplicity
_atom_site_calc_flag
_atom_site_refinement_flags
U1 U 0.88808(3) 0.71409(2) 0.503298(17) 0.01270(9) Uani 1 1 d .
U2 U 0.39974(3) 0.79049(2) 0.287839(17) 0.00956(9) Uani 1 1 d .
Zn1 Zn 0.5000 0.5000 0.5000 0.0123(3) Uani 1 2 d S
P1 P 0.5869(2) 0.64918(14) 0.61129(12) 0.0107(5) Uani 1 1 d .
P2 P 0.5232(2) 0.68719(14) 0.45171(12) 0.0118(5) Uani 1 1 d .
P3 P 1.0208(2) 0.75099(15) 0.30997(13) 0.0135(5) Uani 1 1 d .
P4 P 1.0899(2) 0.64997(15) 0.67464(12) 0.0124(5) Uani 1 1 d .
O1 O 0.8673(7) 0.8164(4) 0.5255(4) 0.0232(16) Uani 1 1 d .
O2 O 0.6740(6) 0.7132(4) 0.4457(3) 0.0153(13) Uani 1 1 d .
O3 O 0.9096(7) 0.6116(4) 0.4811(3) 0.0221(15) Uani 1 1 d .
O4 O 1.0176(6) 0.6943(4) 0.6145(3) 0.0195(15) Uani 1 1 d .
O5 O 0.9269(6) 0.7486(4) 0.3759(3) 0.0180(15) Uani 1 1 d .
O6 O 1.1326(7) 0.7378(5) 0.4789(4) 0.033(2) Uani 1 1 d .
O7 O 0.7319(6) 0.6821(4) 0.6019(3) 0.0216(16) Uani 1 1 d .
O8 O 0.3714(6) 0.8895(4) 0.3212(3) 0.0162(14) Uani 1 1 d .
O9 O 0.4292(6) 0.6941(4) 0.2518(4) 0.0187(15) Uani 1 1 d .
O10 O 0.5313(6) 0.8353(4) 0.1886(3) 0.0147(14) Uani 1 1 d .
O11 O 0.6373(6) 0.8094(4) 0.3263(3) 0.0220(16) Uani 1 1 d .
O12 O 0.4307(6) 0.7415(4) 0.4054(3) 0.0144(14) Uani 1 1 d .
O13 O 0.2334(6) 0.8203(4) 0.1921(3) 0.0172(15) Uani 1 1 d .
O14 O 0.1729(6) 0.7499(4) 0.3290(3) 0.0175(15) Uani 1 1 d .
O15 O 0.5748(8) 0.5628(4) 0.5905(4) 0.0262(17) Uani 1 1 d .
O16 O 1.1020(7) 0.5593(4) 0.6550(4) 0.0243(16) Uani 1 1 d .
H16 H 1.0430 0.5475 0.6242 0.036 Uiso 1 1 calc R
O17 O 0.5020(7) 0.6006(4) 0.4343(3) 0.0184(15) Uani 1 1 d .
O18 O 0.9930(7) 0.6801(4) 0.2549(4) 0.0192(14) Uani 1 1 d .
H18 H 0.9103 0.6701 0.2540 0.029 Uiso 1 1 calc R
O19 O 0.3383(6) 0.6828(4) 0.5584(3) 0.0152(14) Uani 1 1 d .
H19 H 0.3247 0.6724 0.6022 0.023 Uiso 1 1 calc R
O20 O 0.8442(6) 0.6516(4) 0.7385(3) 0.0172(14) Uani 1 1 d .
H20 H 0.8352 0.6219 0.7026 0.026 Uiso 1 1 calc R
O21 O 0.7160(7) 0.4755(5) 0.4783(4) 0.0323(18) Uani 1 1 d .
C1 C 0.4782(9) 0.7081(6) 0.5490(4) 0.0151(19) Uani 1 1 d .
C2 C 0.4875(9) 0.7977(5) 0.5651(5) 0.016(2) Uani 1 1 d .
H2A H 0.4216 0.8257 0.5350 0.024 Uiso 1 1 calc R
H2B H 0.5785 0.8164 0.5539 0.024 Uiso 1 1 calc R
H2C H 0.4683 0.8071 0.6166 0.024 Uiso 1 1 calc R
C3 C 0.9865(9) 0.6553(5) 0.7595(5) 0.0139(19) Uani 1 1 d .
C4 C 1.0176(10) 0.5864(6) 0.8127(5) 0.020(2) Uani 1 1 d .
H4A H 0.9616 0.5915 0.8561 0.031 Uiso 1 1 calc R
H4B H 1.1131 0.5879 0.8267 0.031 Uiso 1 1 calc R
H4C H 0.9978 0.5365 0.7885 0.031 Uiso 1 1 calc R
C5 C 0.6653(11) 0.0113(6) 0.3607(6) 0.027(2) Uani 1 1 d .
C6 C 0.7809(10) 0.0582(6) 0.3481(6) 0.025(2) Uani 1 1 d .
C7 C 0.6369(14) -0.0166(7) 0.4304(8) 0.043(3) Uani 1 1 d .
H7 H 0.5616 -0.0498 0.4386 0.052 Uiso 1 1 calc R
C9 C 0.8658(13) 0.0824(7) 0.4042(7) 0.043(3) Uani 1 1 d .
H9 H 0.9410 0.1155 0.3956 0.051 Uiso 1 1 calc R
C10 C 0.8342(15) 0.0551(8) 0.4741(7) 0.048(4) Uani 1 1 d .
H10 H 0.8893 0.0703 0.5140 0.058 Uiso 1 1 calc R
C11 C 0.6768(11) 0.0362(7) 0.2414(7) 0.031(3) Uani 1 1 d .
H11 H 0.6558 0.0370 0.1910 0.037 Uiso 1 1 calc R
C19 C 0.7204(16) 0.0049(8) 0.4867(8) 0.053(4) Uani 1 1 d .
H19A H 0.7029 -0.0136 0.5343 0.063 Uiso 1 1 calc R
N1 N 0.7843(9) 0.0718(5) 0.2729(5) 0.028(2) Uani 1 1 d .
H1 H 0.8461 0.0989 0.2499 0.033 Uiso 1 1 calc R
N2 N 0.6056(9) 0.0002(5) 0.2920(5) 0.032(2) Uani 1 1 d .
H2 H 0.5316 -0.0267 0.2839 0.038 Uiso 1 1 calc R
O1W O 0.6409(8) 0.5408(5) 0.3036(4) 0.038(2) Uani 1 1 d .
O2W O 0.8898(9) 0.4769(5) 0.6113(4) 0.040(2) Uani 1 1 d .
O3W O 0.7525(8) 0.6472(5) 0.2104(5) 0.047(2) Uani 1 1 d .

loop_
_atom_site_aniso_label
_atom_site_aniso_U_11
_atom_site_aniso_U_22
_atom_site_aniso_U_33
_atom_site_aniso_U_23
_atom_site_aniso_U_13
_atom_site_aniso_U_12
U1 0.00707(16) 0.0224(2) 0.00867(16) 0.00323(15) -0.00037(12) -0.00049(14)
U2 0.00723(16) 0.01449(17) 0.00696(16) 0.00138(13) -0.00052(12) -0.00028(13)
Zn1 0.0184(8) 0.0101(7) 0.0083(7) -0.0007(6) -0.0027(6) -0.0028(6)
P1 0.0081(11) 0.0182(12) 0.0058(10) 0.0008(9) 0.0005(8) 0.0008(9)
P2 0.0074(11) 0.0214(13) 0.0066(10) 0.0027(9) -0.0002(8) -0.0004(9)
P3 0.0080(11) 0.0215(13) 0.0108(11) 0.0036(10) 0.0006(9) -0.0006(10)
P4 0.0091(11) 0.0213(13) 0.0067(11) -0.0024(10) 0.0005(9) 0.0004(10)
O1 0.027(4) 0.025(4) 0.018(4) 0.003(3) -0.006(3) -0.003(3)
O2 0.009(3) 0.025(4) 0.012(3) 0.004(3) 0.002(2) -0.001(3)
O3 0.023(4) 0.028(4) 0.015(3) 0.003(3) 0.001(3) 0.004(3)
O4 0.013(3) 0.038(4) 0.008(3) 0.001(3) 0.001(2) -0.006(3)
O5 0.009(3) 0.038(4) 0.007(3) 0.011(3) -0.003(2) -0.003(3)
O6 0.011(3) 0.070(6) 0.017(4) 0.016(4) -0.002(3) -0.001(4)
O7 0.013(3) 0.038(4) 0.014(3) 0.014(3) -0.004(3) -0.001(3)
O8 0.014(3) 0.017(3) 0.018(3) 0.003(3) -0.002(3) 0.005(3)
O9 0.015(3) 0.016(3) 0.025(4) 0.000(3) 0.002(3) 0.001(3)
O10 0.011(3) 0.025(4) 0.008(3) -0.001(3) 0.001(2) -0.006(3)
O11 0.009(3) 0.045(5) 0.012(3) 0.010(3) 0.001(3) -0.003(3)
O12 0.009(3) 0.024(4) 0.010(3) 0.003(3) 0.000(2) -0.001(3)
O13 0.008(3) 0.040(4) 0.004(3) 0.007(3) 0.001(2) 0.001(3)
O14 0.005(3) 0.033(4) 0.015(3) 0.012(3) 0.001(3) -0.002(3)
O15 0.045(5) 0.014(4) 0.019(4) 0.001(3) -0.011(3) 0.002(3)
O16 0.025(4) 0.021(4) 0.027(4) -0.009(3) -0.001(3) 0.006(3)
O17 0.025(4) 0.020(4) 0.009(3) 0.003(3) -0.002(3) -0.002(3)
O18 0.016(3) 0.019(4) 0.022(4) -0.002(3) 0.003(3) -0.001(3)
O19 0.009(3) 0.029(4) 0.008(3) 0.006(3) 0.002(2) -0.002(3)
O20 0.014(3) 0.031(4) 0.007(3) -0.006(3) -0.005(3) -0.002(3)
O21 0.025(4) 0.035(5) 0.037(4) 0.000(4) 0.008(3) -0.004(3)
C1 0.014(4) 0.028(5) 0.003(4) 0.005(4) -0.002(3) -0.004(4)
C2 0.018(5) 0.010(5) 0.021(5) -0.005(4) -0.006(4) 0.003(4)
C3 0.011(4) 0.019(5) 0.012(4) -0.001(4) 0.007(4) 0.006(4)
C4 0.017(5) 0.023(5) 0.021(5) 0.006(4) 0.000(4) -0.003(4)
C5 0.024(6) 0.023(6) 0.033(6) -0.001(5) -0.002(5) 0.002(5)
C6 0.019(5) 0.017(5) 0.040(6) -0.008(5) 0.002(5) 0.002(4)
C7 0.045(8) 0.023(6) 0.063(9) 0.002(6) 0.016(7) 0.001(6)
C9 0.037(7) 0.034(7) 0.057(9) -0.021(6) -0.001(6) -0.004(6)
C10 0.053(9) 0.053(9) 0.039(8) -0.013(7) -0.015(7) 0.026(7)
C11 0.027(6) 0.029(6) 0.036(6) 0.001(5) 0.000(5) 0.008(5)
C19 0.076(11) 0.045(8) 0.037(8) 0.008(7) 0.005(7) 0.016(8)
N1 0.024(5) 0.020(5) 0.040(6) 0.005(4) 0.002(4) -0.001(4)
N2 0.022(5) 0.024(5) 0.051(6) -0.005(4) -0.003(4) -0.007(4)
O1W 0.035(5) 0.048(5) 0.033(4) -0.005(4) 0.000(4) 0.003(4)
O2W 0.048(5) 0.040(5) 0.031(4) -0.007(4) -0.003(4) -0.015(4)
O3W 0.032(5) 0.046(5) 0.063(6) -0.006(5) -0.018(4) -0.008(4)

loop_
_atom_type_symbol
_atom_type_description
_atom_type_scat_dispersion_real
_atom_type_scat_dispersion_imag
_atom_type_scat_source
C C 0.0033 0.0016 'International Tables Vol C Tables 4.2.6.8 and 6.1.1.4'
H H 0.0000 0.0000 'International Tables Vol C Tables 4.2.6.8 and 6.1.1.4'
N N 0.0061 0.0033 'International Tables Vol C Tables 4.2.6.8 and 6.1.1.4'
O O 0.0106 0.0060 'International Tables Vol C Tables 4.2.6.8 and 6.1.1.4'
P P 0.1023 0.0942 'International Tables Vol C Tables 4.2.6.8 and 6.1.1.4'
Zn Zn 0.2839 1.4301 'International Tables Vol C Tables 4.2.6.8 and 6.1.1.4'
U U -9.6767 9.6646 'International Tables Vol C Tables 4.2.6.8 and 6.1.1.4'

loop_
_geom_angle_atom_site_label_1
_geom_angle_atom_site_label_2
_geom_angle_atom_site_label_3
_geom_angle
_geom_angle_site_symmetry_1
_geom_angle_site_symmetry_3
O1 U1 O3 179.8(3) . .
O1 U1 O2 90.2(3) . .
O3 U1 O2 89.9(3) . .
O1 U1 O4 90.3(3) . .
O3 U1 O4 89.6(3) . .
O2 U1 O4 147.5(2) . .
O1 U1 O5 90.1(3) . .
O3 U1 O5 89.8(3) . .
O2 U1 O5 73.6(2) . .
O4 U1 O5 138.9(2) . .
O1 U1 O7 88.6(3) . .
O3 U1 O7 91.6(3) . .
O2 U1 O7 76.3(2) . .
O4 U1 O7 71.3(2) . .
O5 U1 O7 149.8(2) . .
O1 U1 O6 89.7(3) . .
O3 U1 O6 90.0(3) . .
O2 U1 O6 142.0(2) . .
O4 U1 O6 70.5(2) . .
O5 U1 O6 68.4(2) . .
O7 U1 O6 141.7(2) . .
O9 U2 O8 178.0(3) . .
O9 U2 O12 89.6(3) . .
O8 U2 O12 92.3(3) . .
O9 U2 O10 85.5(3) . .
O8 U2 O10 92.6(3) . .
O12 U2 O10 139.2(2) . .
O9 U2 O13 92.0(3) . .
O8 U2 O13 86.8(3) . .
O12 U2 O13 145.2(2) . .
O10 U2 O13 75.6(2) . .
O9 U2 O14 90.3(3) . .
O8 U2 O14 90.9(3) . .
O12 U2 O14 74.4(2) . .
O10 U2 O14 145.9(2) . .
O13 U2 O14 70.8(2) . .
O9 U2 O11 94.0(3) . .
O8 U2 O11 86.0(3) . .
O12 U2 O11 70.3(2) . .
O10 U2 O11 69.7(2) . .
O13 U2 O11 144.1(2) . .
O14 U2 O11 144.4(2) . .
O17 Zn1 O17 180.0(2) . 3_666
O17 Zn1 O15 91.9(3) . .
O17 Zn1 O15 88.1(3) 3_666 .
O17 Zn1 O15 88.1(3) . 3_666
O17 Zn1 O15 91.9(3) 3_666 3_666
O15 Zn1 O15 180.0(3) . 3_666
O17 Zn1 O21 92.2(3) . .
O17 Zn1 O21 87.8(3) 3_666 .
O15 Zn1 O21 84.4(3) . .
O15 Zn1 O21 95.6(3) 3_666 .
O17 Zn1 O21 87.8(3) . 3_666
O17 Zn1 O21 92.2(3) 3_666 3_666
O15 Zn1 O21 95.6(3) . 3_666
O15 Zn1 O21 84.4(3) 3_666 3_666
O21 Zn1 O21 180.000(1) . 3_666
O15 P1 O10 111.5(4) . 4_576
O15 P1 O7 113.2(4) . .
O10 P1 O7 111.9(4) 4_576 .
O15 P1 C1 108.8(4) . .
O10 P1 C1 105.3(4) 4_576 .
O7 P1 C1 105.6(4) . .
O17 P2 O12 112.5(4) . .
O17 P2 O2 113.0(4) . .
O12 P2 O2 110.6(4) . .
O17 P2 C1 110.5(4) . .
O12 P2 C1 105.4(4) . .
O2 P2 C1 104.2(4) . .
O5 P3 O14 114.6(4) . 1_655
O5 P3 O18 112.1(4) . .
O14 P3 O18 107.4(4) 1_655 .
O5 P3 C3 107.7(4) . 4_575
O14 P3 C3 107.2(4) 1_655 4_575
O18 P3 C3 107.5(4) . 4_575
O4 P4 O13 114.8(4) . 4_676
O4 P4 O16 110.8(4) . .
O13 P4 O16 107.3(4) 4_676 .
O4 P4 C3 108.9(4) . .
O13 P4 C3 108.6(4) 4_676 .
O16 P4 C3 106.1(4) . .
P2 O2 U1 145.6(4) . .
P4 O4 U1 158.0(4) . .
P3 O5 U1 149.6(4) . .
P1 O7 U1 138.6(4) . .
P1 O10 U2 163.5(4) 4_575 .
P2 O12 U2 142.6(4) . .
P4 O13 U2 146.3(3) 4_475 .
P3 O14 U2 144.4(4) 1_455 .
P1 O15 Zn1 135.6(4) . .
P2 O17 Zn1 132.3(4) . .
O19 C1 C2 108.8(8) . .
O19 C1 P1 108.2(6) . .
C2 C1 P1 112.3(6) . .
O19 C1 P2 106.6(6) . .
C2 C1 P2 110.7(6) . .
P1 C1 P2 110.1(5) . .
O20 C3 C4 108.7(7) . .
O20 C3 P4 108.0(6) . .
C4 C3 P4 112.2(6) . .
O20 C3 P3 109.8(6) . 4_576
C4 C3 P3 107.3(6) . 4_576
P4 C3 P3 110.7(5) . 4_576
C7 C5 N2 133.8(11) . .
C7 C5 C6 120.6(11) . .
N2 C5 C6 105.5(10) . .
C9 C6 N1 131.6(11) . .
C9 C6 C5 122.3(11) . .
N1 C6 C5 106.1(9) . .
C19 C7 C5 118.4(12) . .
C6 C9 C10 116.3(12) . .
C9 C10 C19 121.7(12) . .
N2 C11 N1 109.3(10) . .
C7 C19 C10 120.6(13) . .
C11 N1 C6 108.9(9) . .
C11 N2 C5 110.3(9) . .

loop_
_geom_bond_atom_site_label_1
_geom_bond_atom_site_label_2
_geom_bond_distance
_geom_bond_site_symmetry_2
U1 O1 1.771(7) .
U1 O3 1.773(7) .
U1 O2 2.319(6) .
U1 O4 2.384(6) .
U1 O5 2.400(6) .
U1 O7 2.403(6) .
U1 O6 2.449(7) .
U2 O9 1.763(6) .
U2 O8 1.785(6) .
U2 O12 2.290(6) .
U2 O10 2.327(6) .
U2 O13 2.410(6) .
U2 O14 2.426(6) .
U2 O11 2.426(6) .
Zn1 O17 2.058(6) .
Zn1 O17 2.058(6) 3_666
Zn1 O15 2.069(7) .
Zn1 O15 2.069(7) 3_666
Zn1 O21 2.175(7) .
Zn1 O21 2.175(7) 3_666
P1 O15 1.498(7) .
P1 O10 1.519(6) 4_576
P1 O7 1.522(7) .
P1 C1 1.827(9) .
P2 O17 1.497(7) .
P2 O12 1.524(6) .
P2 O2 1.533(6) .
P2 C1 1.842(9) .
P3 O5 1.502(6) .
P3 O14 1.515(6) 1_655
P3 O18 1.569(7) .
P3 C3 1.843(9) 4_575
P4 O4 1.487(7) .
P4 O13 1.511(6) 4_676
P4 O16 1.563(7) .
P4 C3 1.836(8) .
O10 P1 1.519(6) 4_575
O13 P4 1.511(6) 4_475
O14 P3 1.515(6) 1_455
O19 C1 1.434(10) .
O20 C3 1.433(11) .
C1 C2 1.529(13) .
C3 C4 1.528(13) .
C3 P3 1.843(9) 4_576
C5 C7 1.369(16) .
C5 N2 1.377(14) .
C5 C6 1.389(14) .
C6 C9 1.362(16) .
C6 N1 1.377(14) .
C7 C19 1.345(19) .
C9 C10 1.376(18) .
C10 C19 1.41(2) .
C11 N2 1.296(14) .
C11 N1 1.326(14) .
